data_4514907
loop_
_publ_author_name
'Mishra, Nidhi'
'Singh, Anoop S.'
'Agrahari, Anand K.'
'Singh, Sumit K.'
'Singh, Mala'
'Tiwari, Vinod K.'

_publ_section_title
;
 Synthesis of Benz-Fused Azoles via C-Heteroatom Coupling Reactions
 Catalyzed by Cu(I) in the Presence of Glycosyltriazole Ligands.
;
_journal_issue 5
_journal_name_full 'ACS combinatorial science'
_journal_page_first 389
_journal_page_last 399
_journal_paper_doi 10.1021/acscombsci.9b00004
_journal_volume 21
_journal_year 2019
_chemical_absolute_configuration syn
_chemical_formula_moiety 'C24 H27 N3 O5'
_chemical_formula_sum 'C24 H27 N3 O5'
_chemical_formula_weight 437.49
_space_group_crystal_system orthorhombic
_space_group_IT_number 19
_space_group_name_Hall 'P 2ac 2ab'
_space_group_name_H-M_alt 'P 21 21 21'
_symmetry_cell_setting orthorhombic
_symmetry_Int_Tables_number 19
_symmetry_space_group_name_Hall 'P 2ac 2ab'
_symmetry_space_group_name_H-M 'P 21 21 21'
_atom_sites_solution_hydrogens mixed
_audit_creation_method SHELXL-2018/1
_cell_angle_alpha 90
_cell_angle_beta 90
_cell_angle_gamma 90
_cell_formula_units_Z 4
_cell_length_a 5.4865(2)
_cell_length_b 19.6475(5)
_cell_length_c 20.5452(6)
_cell_measurement_reflns_used 9928
_cell_measurement_temperature 100(2)
_cell_measurement_theta_max 28.30
_cell_measurement_theta_min 2.87
_cell_volume 2214.69(12)
_computing_cell_refinement 'Bruker SAINT'
_computing_data_collection 'Bruker APEX2'
_computing_data_reduction 'Bruker SAINT'
_computing_molecular_graphics 'Bruker SHELXTL'
_computing_publication_material 'Bruker SHELXTL'
_computing_structure_refinement 'SHELXL-2018/1 (Sheldrick, 2018)'
_computing_structure_solution 'SHELXS-97 (Sheldrick 2008)'
_diffrn_ambient_temperature 100(2)
_diffrn_measured_fraction_theta_full 0.996
_diffrn_measured_fraction_theta_max 0.996
_diffrn_measurement_device_type 'Bruker APEX-II CCD'
_diffrn_measurement_method '\f and \w scans'
_diffrn_radiation_probe x-ray
_diffrn_radiation_type MoK\a
_diffrn_radiation_wavelength 0.71073
_diffrn_reflns_av_R_equivalents 0.0407
_diffrn_reflns_av_unetI/netI 0.0259
_diffrn_reflns_Laue_measured_fraction_full 0.996
_diffrn_reflns_Laue_measured_fraction_max 0.996
_diffrn_reflns_limit_h_max 7
_diffrn_reflns_limit_h_min -7
_diffrn_reflns_limit_k_max 26
_diffrn_reflns_limit_k_min -26
_diffrn_reflns_limit_l_max 27
_diffrn_reflns_limit_l_min -27
_diffrn_reflns_number 35547
_diffrn_reflns_point_group_measured_fraction_full 0.998
_diffrn_reflns_point_group_measured_fraction_max 0.996
_diffrn_reflns_theta_full 25.000
_diffrn_reflns_theta_max 28.315
_diffrn_reflns_theta_min 2.869
_exptl_absorpt_coefficient_mu 0.093
_exptl_absorpt_correction_T_max 0.966
_exptl_absorpt_correction_T_min 0.963
_exptl_crystal_colour offwhite
_exptl_crystal_density_diffrn 1.312
_exptl_crystal_description block
_exptl_crystal_F_000 928.0
_exptl_crystal_size_max 0.41
_exptl_crystal_size_mid 0.39
_exptl_crystal_size_min 0.37
_refine_diff_density_max 0.251
_refine_diff_density_min -0.182
_refine_diff_density_rms 0.041
_refine_ls_abs_structure_details
;
 Flack x determined using 2031 quotients [(I+)-(I-)]/[(I+)+(I-)]
 (Parsons, Flack and Wagner, Acta Cryst. B69 (2013) 249-259).
;
_refine_ls_abs_structure_Flack 0.3(3)
_refine_ls_extinction_method none
_refine_ls_goodness_of_fit_ref 0.979
_refine_ls_hydrogen_treatment mixed
_refine_ls_matrix_type full
_refine_ls_number_parameters 293
_refine_ls_number_reflns 5491
_refine_ls_number_restraints 0
_refine_ls_restrained_S_all 0.979
_refine_ls_R_factor_all 0.0389
_refine_ls_R_factor_gt 0.0334
_refine_ls_shift/su_max 0.000
_refine_ls_shift/su_mean 0.000
_refine_ls_structure_factor_coef Fsqd
_refine_ls_weighting_details 'w=1/[\s^2^(Fo^2^)+(0.0364P)^2^+0.7692P] where P=(Fo^2^+2Fc^2^)/3'
_refine_ls_weighting_scheme calc
_refine_ls_wR_factor_gt 0.0763
_refine_ls_wR_factor_ref 0.0802
_reflns_Friedel_coverage 0.735
_reflns_Friedel_fraction_full 1.000
_reflns_Friedel_fraction_max 0.997
_reflns_number_gt 5064
_reflns_number_total 5491
_reflns_threshold_expression 'I > 2\s(I)'
_cod_data_source_file co9b00004_si_001.cif
_cod_data_source_block shelx
_cod_database_code 4514907
_shelx_shelxl_version_number 2018/1
_shelx_space_group_comment
;
The symmetry employed for this shelxl refinement is uniquely defined
by the following loop, which should always be used as a source of
symmetry information in preference to the above space-group names.
They are only intended as comments.
;
_exptl_crystal_f_000' 928.44

loop_
_space_group_symop_operation_xyz
'x, y, z'
'-x+1/2, -y, z+1/2'
'-x, y+1/2, -z+1/2'
'x+1/2, -y+1/2, -z'

loop_
_atom_site_label
_atom_site_type_symbol
_atom_site_fract_x
_atom_site_fract_y
_atom_site_fract_z
_atom_site_U_iso_or_equiv
_atom_site_adp_type
_atom_site_occupancy
_atom_site_site_symmetry_order
_atom_site_calc_flag
_atom_site_refinement_flags_posn
_atom_site_refinement_flags_adp
O4 O 1.0118(2) 0.50387(6) 0.17630(6) 0.0168(3) Uani 1 1 d . .
O5 O 0.6810(2) 0.57713(6) 0.31022(6) 0.0162(3) Uani 1 1 d . .
O1 O 0.8968(3) 0.46231(7) 0.41384(6) 0.0203(3) Uani 1 1 d . .
O2 O 0.5864(2) 0.44136(7) 0.25802(6) 0.0192(3) Uani 1 1 d . .
O3 O 0.6935(2) 0.43599(7) 0.14858(6) 0.0207(3) Uani 1 1 d . .
N3 N 0.5212(3) 0.35628(8) 0.43937(7) 0.0165(3) Uani 1 1 d . .
N1 N 0.2266(3) 0.35357(8) 0.50832(8) 0.0196(3) Uani 1 1 d . .
N2 N 0.2820(3) 0.36912(8) 0.44772(8) 0.0199(3) Uani 1 1 d . .
C8 C 0.6206(3) 0.33269(9) 0.49484(9) 0.0167(3) Uani 1 1 d . .
H8 H 0.785445 0.319935 0.502073 0.020 Uiso 1 1 calc R U
C7 C 0.4312(3) 0.33106(9) 0.53884(9) 0.0162(3) Uani 1 1 d . .
C2 C 0.6149(4) 0.27212(9) 0.63472(9) 0.0192(4) Uani 1 1 d . .
H2 H 0.749609 0.259013 0.608496 0.023 Uiso 1 1 calc R U
C21 C 0.2217(3) 0.67085(10) 0.45790(8) 0.0173(3) Uani 1 1 d . .
H21 H 0.103319 0.651265 0.485972 0.021 Uiso 1 1 calc R U
C18 C 0.7806(3) 0.61507(9) 0.36377(9) 0.0162(3) Uani 1 1 d . .
H18A H 0.917362 0.643866 0.348598 0.019 Uiso 1 1 calc R U
H18B H 0.842830 0.583604 0.397535 0.019 Uiso 1 1 calc R U
C22 C 0.2104(4) 0.73987(9) 0.44285(8) 0.0180(4) Uani 1 1 d . .
H22 H 0.084441 0.767404 0.460542 0.022 Uiso 1 1 calc R U
C24 C 0.5687(3) 0.72793(9) 0.37654(8) 0.0173(4) Uani 1 1 d . .
H24 H 0.687671 0.747697 0.348785 0.021 Uiso 1 1 calc R U
C23 C 0.3838(4) 0.76827(9) 0.40192(9) 0.0186(4) Uani 1 1 d . .
H23 H 0.376170 0.815273 0.391250 0.022 Uiso 1 1 calc R U
C19 C 0.5817(3) 0.65872(8) 0.39132(8) 0.0145(3) Uani 1 1 d . .
C20 C 0.4055(4) 0.63062(9) 0.43200(8) 0.0168(3) Uani 1 1 d . .
H20 H 0.411116 0.583464 0.442117 0.020 Uiso 1 1 calc R U
C12 C 0.8521(3) 0.53129(9) 0.28230(8) 0.0140(3) Uani 1 1 d . .
H12 H 1.024060 0.543459 0.293451 0.017 Uiso 1 1 calc R U
C1 C 0.4274(3) 0.31110(9) 0.60785(9) 0.0167(4) Uani 1 1 d . .
C15 C 0.9231(3) 0.46063(9) 0.12553(8) 0.0163(3) Uani 1 1 d . .
C10 C 0.7123(3) 0.44383(9) 0.36892(8) 0.0153(3) Uani 1 1 d . .
H10 H 0.566662 0.472971 0.377819 0.018 Uiso 1 1 calc R U
C6 C 0.2347(3) 0.33148(11) 0.64769(10) 0.0228(4) Uani 1 1 d . .
H6 H 0.108290 0.359075 0.630310 0.027 Uiso 1 1 calc R U
C9 C 0.6344(4) 0.36963(9) 0.37627(9) 0.0187(4) Uani 1 1 d . .
H9A H 0.517524 0.358083 0.341261 0.022 Uiso 1 1 calc R U
H9B H 0.778901 0.339923 0.371191 0.022 Uiso 1 1 calc R U
C11 C 0.7918(3) 0.45689(9) 0.29906(8) 0.0147(3) Uani 1 1 d . .
H11 H 0.932629 0.426854 0.287676 0.018 Uiso 1 1 calc R U
C14 C 0.6068(3) 0.47824(9) 0.19925(8) 0.0157(3) Uani 1 1 d . .
H14 H 0.448150 0.499904 0.187223 0.019 Uiso 1 1 calc R U
C3 C 0.6055(4) 0.25238(11) 0.69973(9) 0.0241(4) Uani 1 1 d . .
H3 H 0.733226 0.225642 0.717647 0.029 Uiso 1 1 calc R U
C13 C 0.8064(3) 0.53198(9) 0.20911(8) 0.0147(3) Uani 1 1 d . .
H13 H 0.759286 0.577904 0.192310 0.018 Uiso 1 1 calc R U
C16 C 1.0971(4) 0.40219(10) 0.11805(10) 0.0261(4) Uani 1 1 d . .
H16A H 1.039483 0.371907 0.083414 0.039 Uiso 1 1 calc R U
H16B H 1.259071 0.419636 0.106767 0.039 Uiso 1 1 calc R U
H16C H 1.106510 0.376883 0.159073 0.039 Uiso 1 1 calc R U
C4 C 0.4105(4) 0.27159(11) 0.73839(10) 0.0257(4) Uani 1 1 d . .
H4 H 0.402881 0.257304 0.782517 0.031 Uiso 1 1 calc R U
C17 C 0.8803(5) 0.50040(11) 0.06332(9) 0.0307(5) Uani 1 1 d . .
H17A H 0.819743 0.469638 0.029437 0.046 Uiso 1 1 calc R U
H17B H 0.759693 0.536232 0.071323 0.046 Uiso 1 1 calc R U
H17C H 1.033799 0.521049 0.048996 0.046 Uiso 1 1 calc R U
C5 C 0.2264(4) 0.31172(11) 0.71259(10) 0.0271(4) Uani 1 1 d . .
H5 H 0.094316 0.325720 0.739328 0.033 Uiso 1 1 calc R U
H1' H 0.998(5) 0.4310(15) 0.4141(13) 0.043(8) Uiso 1 1 d . .

loop_
_atom_site_aniso_label
_atom_site_aniso_U_11
_atom_site_aniso_U_22
_atom_site_aniso_U_33
_atom_site_aniso_U_23
_atom_site_aniso_U_13
_atom_site_aniso_U_12
O4 0.0138(6) 0.0182(6) 0.0184(6) -0.0079(5) 0.0034(5) -0.0023(5)
O5 0.0144(6) 0.0180(6) 0.0160(6) -0.0074(5) -0.0023(5) 0.0039(5)
O1 0.0231(7) 0.0199(6) 0.0180(6) -0.0016(5) -0.0060(6) 0.0037(6)
O2 0.0203(6) 0.0227(6) 0.0146(6) 0.0012(5) -0.0030(5) -0.0072(6)
O3 0.0141(6) 0.0268(7) 0.0213(6) -0.0112(5) 0.0044(5) -0.0056(6)
N3 0.0147(7) 0.0158(7) 0.0191(7) 0.0007(6) 0.0012(6) 0.0003(6)
N1 0.0148(7) 0.0221(8) 0.0219(8) 0.0010(6) 0.0002(6) -0.0005(6)
N2 0.0153(7) 0.0225(8) 0.0220(8) 0.0006(6) -0.0004(6) 0.0014(6)
C8 0.0142(8) 0.0154(8) 0.0205(8) 0.0009(7) -0.0005(7) 0.0003(7)
C7 0.0137(8) 0.0136(7) 0.0213(9) -0.0014(7) 0.0002(7) -0.0018(7)
C2 0.0172(8) 0.0202(9) 0.0203(8) -0.0023(7) -0.0006(7) -0.0006(8)
C21 0.0159(8) 0.0221(8) 0.0139(8) -0.0019(7) -0.0014(7) -0.0026(7)
C18 0.0175(8) 0.0148(8) 0.0162(8) -0.0050(6) -0.0031(7) 0.0014(7)
C22 0.0171(8) 0.0202(9) 0.0168(8) -0.0039(7) -0.0019(7) 0.0048(7)
C24 0.0195(9) 0.0174(8) 0.0150(8) -0.0014(6) 0.0010(7) -0.0008(7)
C23 0.0224(9) 0.0141(8) 0.0193(8) -0.0012(6) -0.0026(7) 0.0023(7)
C19 0.0163(8) 0.0153(8) 0.0119(7) -0.0044(6) -0.0041(6) 0.0024(7)
C20 0.0217(9) 0.0139(8) 0.0149(8) -0.0016(6) -0.0042(7) -0.0003(7)
C12 0.0124(8) 0.0151(8) 0.0146(8) -0.0031(6) -0.0008(6) 0.0022(6)
C1 0.0142(8) 0.0173(8) 0.0185(8) -0.0010(7) -0.0009(7) -0.0046(7)
C15 0.0155(8) 0.0172(8) 0.0163(8) -0.0045(6) 0.0024(7) -0.0041(7)
C10 0.0147(8) 0.0163(8) 0.0150(8) -0.0007(6) -0.0010(7) 0.0024(7)
C6 0.0158(9) 0.0288(10) 0.0237(9) 0.0007(8) 0.0025(7) 0.0009(8)
C9 0.0224(9) 0.0184(8) 0.0154(8) -0.0008(7) 0.0032(7) 0.0017(7)
C11 0.0140(7) 0.0160(8) 0.0140(8) -0.0020(6) -0.0013(7) 0.0019(7)
C14 0.0129(8) 0.0203(8) 0.0139(8) -0.0018(6) -0.0011(7) 0.0013(7)
C3 0.0222(9) 0.0282(10) 0.0218(9) 0.0000(7) -0.0052(8) 0.0009(8)
C13 0.0141(8) 0.0144(8) 0.0155(8) -0.0024(6) 0.0005(7) 0.0019(7)
C16 0.0195(9) 0.0250(9) 0.0338(11) -0.0136(8) 0.0003(9) 0.0016(8)
C4 0.0244(9) 0.0349(11) 0.0176(8) 0.0006(8) -0.0005(8) -0.0068(9)
C17 0.0458(13) 0.0284(10) 0.0180(9) -0.0006(8) 0.0000(9) -0.0036(10)
C5 0.0203(10) 0.0380(12) 0.0231(10) -0.0021(8) 0.0054(8) -0.0038(9)

loop_
_atom_type_symbol
_atom_type_description
_atom_type_scat_dispersion_real
_atom_type_scat_dispersion_imag
_atom_type_scat_source
C C 0.0033 0.0016 'International Tables Vol C Tables 4.2.6.8 and 6.1.1.4'
H H 0.0000 0.0000 'International Tables Vol C Tables 4.2.6.8 and 6.1.1.4'
N N 0.0061 0.0033 'International Tables Vol C Tables 4.2.6.8 and 6.1.1.4'
O O 0.0106 0.0060 'International Tables Vol C Tables 4.2.6.8 and 6.1.1.4'

loop_
_geom_angle_atom_site_label_1
_geom_angle_atom_site_label_2
_geom_angle_atom_site_label_3
_geom_angle
C13 O4 C15 107.82(13)
C12 O5 C18 112.73(13)
C10 O1 H1' 107.1(19)
C14 O2 C11 109.27(13)
C14 O3 C15 109.96(14)
C8 N3 N2 110.58(16)
C8 N3 C9 129.85(16)
N2 N3 C9 119.56(16)
N2 N1 C7 108.72(15)
N1 N2 N3 107.54(15)
N3 C8 C7 104.94(16)
N3 C8 H8 127.5
C7 C8 H8 127.5
N1 C7 C8 108.21(15)
N1 C7 C1 121.28(16)
C8 C7 C1 130.50(17)
C1 C2 C3 120.31(18)
C1 C2 H2 119.8
C3 C2 H2 119.8
C20 C21 C22 120.14(17)
C20 C21 H21 119.9
C22 C21 H21 119.9
O5 C18 C19 108.00(14)
O5 C18 H18A 110.1
C19 C18 H18A 110.1
O5 C18 H18B 110.1
C19 C18 H18B 110.1
H18A C18 H18B 108.4
C23 C22 C21 119.74(17)
C23 C22 H22 120.1
C21 C22 H22 120.1
C23 C24 C19 120.81(17)
C23 C24 H24 119.6
C19 C24 H24 119.6
C22 C23 C24 119.92(17)
C22 C23 H23 120.0
C24 C23 H23 120.0
C20 C19 C24 118.79(16)
C20 C19 C18 120.36(15)
C24 C19 C18 120.85(16)
C21 C20 C19 120.60(16)
C21 C20 H20 119.7
C19 C20 H20 119.7
O5 C12 C13 106.48(14)
O5 C12 C11 111.71(14)
C13 C12 C11 101.19(13)
O5 C12 H12 112.3
C13 C12 H12 112.3
C11 C12 H12 112.3
C2 C1 C6 118.93(17)
C2 C1 C7 121.10(17)
C6 C1 C7 119.97(17)
O4 C15 O3 105.02(13)
O4 C15 C16 108.21(15)
O3 C15 C16 109.59(15)
O4 C15 C17 111.17(15)
O3 C15 C17 108.49(16)
C16 C15 C17 113.98(17)
O1 C10 C11 111.49(15)
O1 C10 C9 112.35(14)
C11 C10 C9 109.56(14)
O1 C10 H10 107.8
C11 C10 H10 107.8
C9 C10 H10 107.8
C5 C6 C1 120.50(19)
C5 C6 H6 119.8
C1 C6 H6 119.8
N3 C9 C10 112.22(14)
N3 C9 H9A 109.2
C10 C9 H9A 109.2
N3 C9 H9B 109.2
C10 C9 H9B 109.2
H9A C9 H9B 107.9
O2 C11 C10 107.00(14)
O2 C11 C12 103.80(13)
C10 C11 C12 115.67(14)
O2 C11 H11 110.0
C10 C11 H11 110.0
C12 C11 H11 110.0
O2 C14 O3 110.78(14)
O2 C14 C13 107.25(13)
O3 C14 C13 105.14(14)
O2 C14 H14 111.1
O3 C14 H14 111.1
C13 C14 H14 111.1
C4 C3 C2 120.21(19)
C4 C3 H3 119.9
C2 C3 H3 119.9
O4 C13 C12 109.46(14)
O4 C13 C14 103.61(13)
C12 C13 C14 103.96(14)
O4 C13 H13 113.0
C12 C13 H13 113.0
C14 C13 H13 113.0
C15 C16 H16A 109.5
C15 C16 H16B 109.5
H16A C16 H16B 109.5
C15 C16 H16C 109.5
H16A C16 H16C 109.5
H16B C16 H16C 109.5
C3 C4 C5 119.90(18)
C3 C4 H4 120.0
C5 C4 H4 120.0
C15 C17 H17A 109.5
C15 C17 H17B 109.5
H17A C17 H17B 109.5
C15 C17 H17C 109.5
H17A C17 H17C 109.5
H17B C17 H17C 109.5
C4 C5 C6 120.12(19)
C4 C5 H5 119.9
C6 C5 H5 119.9

loop_
_geom_bond_atom_site_label_1
_geom_bond_atom_site_label_2
_geom_bond_distance
O4 C13 1.425(2)
O4 C15 1.431(2)
O5 C12 1.422(2)
O5 C18 1.437(2)
O1 C10 1.417(2)
O1 H1' 0.83(3)
O2 C14 1.412(2)
O2 C11 1.440(2)
O3 C14 1.414(2)
O3 C15 1.430(2)
N3 C8 1.346(2)
N3 N2 1.348(2)
N3 C9 1.461(2)
N1 N2 1.317(2)
N1 C7 1.360(2)
C8 C7 1.378(2)
C8 H8 0.9500
C7 C1 1.471(2)
C2 C1 1.397(3)
C2 C3 1.392(3)
C2 H2 0.9500
C21 C20 1.387(3)
C21 C22 1.392(3)
C21 H21 0.9500
C18 C19 1.499(2)
C18 H18A 0.9900
C18 H18B 0.9900
C22 C23 1.387(3)
C22 H22 0.9500
C24 C23 1.389(3)
C24 C19 1.395(2)
C24 H24 0.9500
C23 H23 0.9500
C19 C20 1.392(3)
C20 H20 0.9500
C12 C13 1.525(2)
C12 C11 1.538(2)
C12 H12 1.0000
C1 C6 1.396(3)
C15 C16 1.501(3)
C15 C17 1.516(3)
C10 C11 1.522(2)
C10 C9 1.527(2)
C10 H10 1.0000
C6 C5 1.389(3)
C6 H6 0.9500
C9 H9A 0.9900
C9 H9B 0.9900
C11 H11 1.0000
C14 C13 1.535(2)
C14 H14 1.0000
C3 C4 1.385(3)
C3 H3 0.9500
C13 H13 1.0000
C16 H16A 0.9800
C16 H16B 0.9800
C16 H16C 0.9800
C4 C5 1.387(3)
C4 H4 0.9500
C17 H17A 0.9800
C17 H17B 0.9800
C17 H17C 0.9800
C5 H5 0.9500

loop_
_geom_torsion_atom_site_label_1
_geom_torsion_atom_site_label_2
_geom_torsion_atom_site_label_3
_geom_torsion_atom_site_label_4
_geom_torsion
C7 N1 N2 N3 0.30(19)
C8 N3 N2 N1 -0.3(2)
C9 N3 N2 N1 -179.38(15)
N2 N3 C8 C7 0.2(2)
C9 N3 C8 C7 179.13(17)
N2 N1 C7 C8 -0.2(2)
N2 N1 C7 C1 178.76(16)
N3 C8 C7 N1 0.0(2)
N3 C8 C7 C1 -178.81(17)
C12 O5 C18 C19 -177.12(14)
C20 C21 C22 C23 -0.1(3)
C21 C22 C23 C24 -0.5(3)
C19 C24 C23 C22 0.5(3)
C23 C24 C19 C20 0.1(3)
C23 C24 C19 C18 179.78(16)
O5 C18 C19 C20 78.3(2)
O5 C18 C19 C24 -101.37(18)
C22 C21 C20 C19 0.6(3)
C24 C19 C20 C21 -0.7(3)
C18 C19 C20 C21 179.67(16)
C18 O5 C12 C13 -142.69(14)
C18 O5 C12 C11 107.70(16)
C3 C2 C1 C6 1.8(3)
C3 C2 C1 C7 -178.52(18)
N1 C7 C1 C2 163.26(17)
C8 C7 C1 C2 -18.0(3)
N1 C7 C1 C6 -17.1(3)
C8 C7 C1 C6 161.59(19)
C13 O4 C15 O3 -29.34(17)
C13 O4 C15 C16 -146.32(15)
C13 O4 C15 C17 87.80(19)
C14 O3 C15 O4 18.77(18)
C14 O3 C15 C16 134.80(16)
C14 O3 C15 C17 -100.19(17)
C2 C1 C6 C5 -1.8(3)
C7 C1 C6 C5 178.61(18)
C8 N3 C9 C10 -94.6(2)
N2 N3 C9 C10 84.3(2)
O1 C10 C9 N3 64.2(2)
C11 C10 C9 N3 -171.26(15)
C14 O2 C11 C10 155.11(14)
C14 O2 C11 C12 32.32(17)
O1 C10 C11 O2 -175.80(13)
C9 C10 C11 O2 59.21(18)
O1 C10 C11 C12 -60.73(19)
C9 C10 C11 C12 174.28(15)
O5 C12 C11 O2 74.95(16)
C13 C12 C11 O2 -38.01(16)
O5 C12 C11 C10 -41.9(2)
C13 C12 C11 C10 -154.88(15)
C11 O2 C14 O3 101.46(16)
C11 O2 C14 C13 -12.77(18)
C15 O3 C14 O2 -117.46(15)
C15 O3 C14 C13 -1.91(18)
C1 C2 C3 C4 -0.4(3)
C15 O4 C13 C12 138.07(15)
C15 O4 C13 C14 27.66(17)
O5 C12 C13 O4 162.92(13)
C11 C12 C13 O4 -80.22(16)
O5 C12 C13 C14 -86.90(16)
C11 C12 C13 C14 29.96(16)
O2 C14 C13 O4 102.34(15)
O3 C14 C13 O4 -15.63(17)
O2 C14 C13 C12 -12.08(18)
O3 C14 C13 C12 -130.04(14)
C2 C3 C4 C5 -1.2(3)
C3 C4 C5 C6 1.3(3)
C1 C6 C5 C4 0.2(3)
